data_7045225
loop_
_publ_author_name
'Cullinane, Carleen'
'Deacon, Glen B.'
'Drago, Penny R.'
'Erven, Anja P.'
'Junk, Peter C.'
'Luu, Jenny'
'Meyer, Gerd'
'Schmitz, Simon'
'Ott, Ingo'
'Schur, Julia'
'Webster, Lorraine K.'
'Klein, Axel'

_publ_section_title
;
 Synthesis and antiproliferative activity of a series of new platinum and
 palladium diphosphane complexes.
;
_journal_issue 6
_journal_name_full 'Dalton transactions (Cambridge, England : 2003)'
_journal_page_first 1918
_journal_page_last 1932
_journal_paper_doi 10.1039/c7dt04615d
_journal_volume 47
_journal_year 2018
_chemical_formula_moiety 'C33 H38 F8 N2 O Pt'
_chemical_formula_sum 'C33 H38 F8 N2 O Pt'
_chemical_formula_weight 825.74
_space_group_crystal_system monoclinic
_space_group_IT_number 14
_space_group_name_Hall '-P 2yn'
_space_group_name_H-M_alt 'P 1 21/n 1'
_symmetry_space_group_name_Hall '-P 2yn'
_symmetry_space_group_name_H-M 'P 1 21/n 1'
_atom_sites_solution_hydrogens geom
_audit_creation_method SHELXL-2014/7
_audit_update_record
;
2017-12-06 deposited with the CCDC.
2018-01-08 downloaded from the CCDC.
;
_cell_angle_alpha 90
_cell_angle_beta 91.31(3)
_cell_angle_gamma 90
_cell_formula_units_Z 4
_cell_length_a 12.047(2)
_cell_length_b 16.128(3)
_cell_length_c 15.866(3)
_cell_measurement_reflns_used 42587
_cell_measurement_temperature 100(2)
_cell_measurement_theta_max 26.677
_cell_measurement_theta_min 1.801
_cell_volume 3081.9(10)
_computing_cell_refinement 'SHELXL-2014/7 (Sheldrick, 2014)'
_computing_data_collection 'BluIce (McPhillips, 2002)'
_computing_data_reduction 'XDS (Kabsch, 1993)'
_computing_molecular_graphics 'DIAMOND (Brandenburg, 2006)'
_computing_publication_material 'WinGX publication routines (Farrugia, 2012)'
_computing_structure_refinement 'SHELXL-2014/7 (Sheldrick, 2014)'
_computing_structure_solution 'SHELXS-97 (Sheldrick, 2008)'
_diffrn_ambient_temperature 100(2)
_diffrn_measured_fraction_theta_full 0.988
_diffrn_measured_fraction_theta_max 0.972
_diffrn_measurement_device_type 'ADSC Quantum 210r'
_diffrn_measurement_method 'Phi Scan'
_diffrn_radiation_monochromator 'Silicon Double Crystal'
_diffrn_radiation_type synchrotron
_diffrn_radiation_wavelength 0.7107
_diffrn_reflns_av_R_equivalents 0.0372
_diffrn_reflns_av_unetI/netI 0.0239
_diffrn_reflns_Laue_measured_fraction_full 0.988
_diffrn_reflns_Laue_measured_fraction_max 0.972
_diffrn_reflns_limit_h_max 15
_diffrn_reflns_limit_h_min -15
_diffrn_reflns_limit_k_max 20
_diffrn_reflns_limit_k_min -19
_diffrn_reflns_limit_l_max 19
_diffrn_reflns_limit_l_min -19
_diffrn_reflns_number 42587
_diffrn_reflns_point_group_measured_fraction_full 0.988
_diffrn_reflns_point_group_measured_fraction_max 0.972
_diffrn_reflns_theta_full 25.000
_diffrn_reflns_theta_max 26.677
_diffrn_reflns_theta_min 1.801
_diffrn_standards_decay_% 'not measured'
_diffrn_standards_interval_count 'not measured'
_diffrn_standards_interval_time 'not measured'
_diffrn_standards_number 'not measured'
_exptl_absorpt_coefficient_mu 4.632
_exptl_absorpt_correction_type none
_exptl_crystal_colour colourless
_exptl_crystal_density_diffrn 1.780
_exptl_crystal_density_method 'not measured'
_exptl_crystal_description block
_exptl_crystal_F_000 1632
_exptl_crystal_size_max 0.15
_exptl_crystal_size_mid 0.09
_exptl_crystal_size_min 0.07
_refine_diff_density_max 0.658
_refine_diff_density_min -1.539
_refine_diff_density_rms 0.106
_refine_ls_extinction_method none
_refine_ls_goodness_of_fit_ref 1.097
_refine_ls_hydrogen_treatment constr
_refine_ls_matrix_type full
_refine_ls_number_parameters 408
_refine_ls_number_reflns 6329
_refine_ls_number_restraints 0
_refine_ls_restrained_S_all 1.097
_refine_ls_R_factor_all 0.0257
_refine_ls_R_factor_gt 0.0242
_refine_ls_shift/su_max 0.001
_refine_ls_shift/su_mean 0.000
_refine_ls_structure_factor_coef Fsqd
_refine_ls_weighting_details 'w=1/[\s^2^(Fo^2^)+(0.0320P)^2^+4.3849P] where P=(Fo^2^+2Fc^2^)/3'
_refine_ls_weighting_scheme calc
_refine_ls_wR_factor_gt 0.0622
_refine_ls_wR_factor_ref 0.0628
_reflns_Friedel_coverage 0.000
_reflns_number_gt 5897
_reflns_number_total 6329
_reflns_threshold_expression 'I > 2\s(I)'
_cod_data_source_file c7dt04615d2.cif
_cod_data_source_block shelx_CCDC3
_cod_depositor_comments 'Adding full bibliography for 7045222--7045225.cif.'
_cod_original_cell_volume 3081.9(11)
_cod_database_code 7045225
_shelx_shelxl_version_number 2014/7
_shelx_space_group_comment
;
The symmetry employed for this shelxl refinement is uniquely defined
by the following loop, which should always be used as a source of
symmetry information in preference to the above space-group names.
They are only intended as comments.
;

loop_
_space_group_symop_operation_xyz
'x, y, z'
'-x+1/2, y+1/2, -z+1/2'
'-x, -y, -z'
'x-1/2, -y-1/2, z-1/2'

loop_
_atom_site_label
_atom_site_type_symbol
_atom_site_fract_x
_atom_site_fract_y
_atom_site_fract_z
_atom_site_U_iso_or_equiv
_atom_site_adp_type
_atom_site_occupancy
_atom_site_site_symmetry_order
_atom_site_calc_flag
_atom_site_refinement_flags_posn
_atom_site_refinement_flags_adp
Pt Pt 0.32588(2) 0.16070(2) 0.29526(2) 0.01876(5) Uani 1 1 d . .
F4 F 0.07512(14) 0.10467(12) 0.32286(12) 0.0261(4) Uani 1 1 d . .
F1 F 0.43455(14) -0.00315(12) 0.37972(12) 0.0267(4) Uani 1 1 d . .
F3 F -0.01328(14) -0.01827(12) 0.40525(12) 0.0272(4) Uani 1 1 d . .
N1 N 0.1235(2) -0.15329(16) 0.47537(17) 0.0218(5) Uani 1 1 d . .
F2 F 0.34572(15) -0.13447(12) 0.44953(13) 0.0281(4) Uani 1 1 d . .
C11 C 0.2589(2) 0.05770(19) 0.34839(18) 0.0208(6) Uani 1 1 d . .
C13 C 0.2762(2) -0.07364(19) 0.42160(19) 0.0214(6) Uani 1 1 d . .
C34 C -0.0052(3) -0.2687(2) 0.4900(2) 0.0282(7) Uani 1 1 d . .
H34A H -0.0842 -0.2853 0.4846 0.034 Uiso 1 1 calc R U
H34B H 0.0381 -0.3041 0.4519 0.034 Uiso 1 1 calc R U
C15 C 0.0983(2) -0.01883(19) 0.39777(19) 0.0208(6) Uani 1 1 d . .
C32 C 0.1549(3) -0.2508(2) 0.5918(2) 0.0270(7) Uani 1 1 d . .
H32A H 0.1788 -0.2553 0.6517 0.032 Uiso 1 1 calc R U
H32B H 0.2051 -0.2853 0.5579 0.032 Uiso 1 1 calc R U
C31 C 0.1618(3) -0.16086(19) 0.5635(2) 0.0230(6) Uani 1 1 d . .
H31A H 0.1152 -0.1259 0.5997 0.028 Uiso 1 1 calc R U
H31B H 0.2395 -0.1412 0.5691 0.028 Uiso 1 1 calc R U
C16 C 0.1456(2) 0.04695(19) 0.35553(19) 0.0202(6) Uani 1 1 d . .
C33 C 0.0355(3) -0.2819(2) 0.5807(2) 0.0286(7) Uani 1 1 d . .
H33A H 0.0322 -0.3416 0.5949 0.034 Uiso 1 1 calc R U
H33B H -0.0132 -0.2516 0.6196 0.034 Uiso 1 1 calc R U
C35 C 0.0068(3) -0.17810(19) 0.4639(2) 0.0229(6) Uani 1 1 d . .
H35A H -0.0167 -0.1712 0.4041 0.027 Uiso 1 1 calc R U
H35B H -0.0410 -0.1426 0.4988 0.027 Uiso 1 1 calc R U
C12 C 0.3214(2) -0.00607(19) 0.38292(19) 0.0208(6) Uani 1 1 d . .
C14 C 0.1619(2) -0.08283(18) 0.43299(18) 0.0199(6) Uani 1 1 d . .
F5 F 0.44110(15) 0.01574(13) 0.19580(12) 0.0299(4) Uani 1 1 d . .
F7 F 0.09617(16) 0.12853(13) 0.00257(12) 0.0303(4) Uani 1 1 d . .
F8 F 0.13507(15) 0.19544(12) 0.15129(12) 0.0282(4) Uani 1 1 d . .
N2 N 0.2288(2) -0.00781(19) -0.05759(17) 0.0279(6) Uani 1 1 d . .
C22 C 0.2033(2) 0.13355(19) 0.1277(2) 0.0212(6) Uani 1 1 d . .
C2 C 0.4220(3) 0.1892(2) 0.4136(2) 0.0264(6) Uani 1 1 d . .
H6 H 0.4220 0.1431 0.4558 0.032 Uiso 1 1 calc R U
C25 C 0.3364(2) 0.01134(19) 0.0711(2) 0.0234(6) Uani 1 1 d . .
C21 C 0.2904(2) 0.10911(19) 0.18091(19) 0.0203(6) Uani 1 1 d . .
C5 C 0.4477(3) 0.2521(2) 0.2447(2) 0.0278(7) Uani 1 1 d . .
H1 H 0.4781 0.2360 0.1889 0.033 Uiso 1 1 calc R U
C26 C 0.3551(2) 0.0466(2) 0.14871(19) 0.0222(6) Uani 1 1 d . .
C23 C 0.1826(2) 0.0981(2) 0.0501(2) 0.0228(6) Uani 1 1 d . .
C24 C 0.2478(3) 0.03480(19) 0.01777(19) 0.0222(6) Uani 1 1 d . .
C6 C 0.3435(3) 0.2868(2) 0.2390(2) 0.0285(7) Uani 1 1 d . .
H2 H 0.3130 0.2917 0.1801 0.034 Uiso 1 1 calc R U
C7 C 0.2936(4) 0.3471(2) 0.3006(3) 0.0357(8) Uani 1 1 d . .
H3A H 0.2118 0.3459 0.2933 0.043 Uiso 1 1 calc R U
H3B H 0.3189 0.4038 0.2866 0.043 Uiso 1 1 calc R U
C45 C 0.3108(3) 0.0007(2) -0.1230(2) 0.0340(8) Uani 1 1 d . .
H45A H 0.3856 0.0064 -0.0965 0.041 Uiso 1 1 calc R U
H45B H 0.2951 0.0516 -0.1561 0.041 Uiso 1 1 calc R U
C1 C 0.3280(3) 0.2372(2) 0.4142(2) 0.0276(7) Uani 1 1 d . .
H5 H 0.2724 0.2193 0.4563 0.033 Uiso 1 1 calc R U
C3 C 0.5354(3) 0.2133(2) 0.3859(2) 0.0321(7) Uani 1 1 d . .
H7A H 0.5765 0.1624 0.3709 0.039 Uiso 1 1 calc R U
H7B H 0.5756 0.2396 0.4340 0.039 Uiso 1 1 calc R U
F6 F 0.40348(16) -0.05072(12) 0.04626(12) 0.0301(4) Uani 1 1 d . .
C44 C 0.3085(3) -0.0735(3) -0.1808(2) 0.0417(9) Uani 1 1 d . .
H44A H 0.3343 -0.1232 -0.1493 0.050 Uiso 1 1 calc R U
H44B H 0.3599 -0.0642 -0.2277 0.050 Uiso 1 1 calc R U
C8 C 0.3236(4) 0.3292(2) 0.3930(3) 0.0364(8) Uani 1 1 d . .
H4A H 0.3969 0.3542 0.4067 0.044 Uiso 1 1 calc R U
H4B H 0.2682 0.3562 0.4290 0.044 Uiso 1 1 calc R U
C4 C 0.5367(3) 0.2727(2) 0.3109(2) 0.0347(8) Uani 1 1 d . .
H8A H 0.5252 0.3300 0.3312 0.042 Uiso 1 1 calc R U
H8B H 0.6104 0.2703 0.2847 0.042 Uiso 1 1 calc R U
C41 C 0.1159(3) -0.0198(3) -0.0897(2) 0.0347(8) Uani 1 1 d . .
H41A H 0.0917 0.0298 -0.1220 0.042 Uiso 1 1 calc R U
H41B H 0.0653 -0.0269 -0.0419 0.042 Uiso 1 1 calc R U
C43 C 0.1913(3) -0.0888(3) -0.2165(2) 0.0407(9) Uani 1 1 d . .
H43A H 0.1695 -0.0427 -0.2546 0.049 Uiso 1 1 calc R U
H43B H 0.1902 -0.1408 -0.2498 0.049 Uiso 1 1 calc R U
C42 C 0.1094(3) -0.0952(3) -0.1459(2) 0.0418(9) Uani 1 1 d . .
H42A H 0.0333 -0.1005 -0.1700 0.050 Uiso 1 1 calc R U
H42B H 0.1257 -0.1455 -0.1120 0.050 Uiso 1 1 calc R U
O50 O 0.7382(3) 0.2999(3) 0.1587(3) 0.0754(12) Uani 1 1 d . .
C51 C 0.7964(3) 0.4293(3) 0.1048(3) 0.0446(9) Uani 1 1 d . .
H51A H 0.7224 0.4300 0.0779 0.067 Uiso 1 1 calc R U
H51B H 0.8528 0.4354 0.0617 0.067 Uiso 1 1 calc R U
H51C H 0.8028 0.4752 0.1450 0.067 Uiso 1 1 calc R U
C52 C 0.9282(3) 0.3300(3) 0.1839(3) 0.0424(9) Uani 1 1 d . .
H52A H 0.9508 0.3726 0.2249 0.064 Uiso 1 1 calc R U
H52B H 0.9803 0.3295 0.1373 0.064 Uiso 1 1 calc R U
H52C H 0.9284 0.2756 0.2115 0.064 Uiso 1 1 calc R U
C50 C 0.8135(3) 0.3489(3) 0.1502(3) 0.0408(9) Uani 1 1 d . .

loop_
_atom_site_aniso_label
_atom_site_aniso_U_11
_atom_site_aniso_U_22
_atom_site_aniso_U_33
_atom_site_aniso_U_23
_atom_site_aniso_U_13
_atom_site_aniso_U_12
Pt 0.02039(7) 0.01630(7) 0.01955(7) 0.00081(4) -0.00007(4) -0.00100(4)
F4 0.0217(8) 0.0245(10) 0.0319(10) 0.0076(8) -0.0012(7) 0.0037(7)
F1 0.0191(8) 0.0253(10) 0.0359(10) 0.0072(8) 0.0027(7) 0.0036(7)
F3 0.0164(8) 0.0272(10) 0.0379(10) 0.0060(8) 0.0014(7) 0.0011(7)
N1 0.0244(13) 0.0173(12) 0.0236(13) 0.0029(10) 0.0010(10) -0.0034(10)
F2 0.0252(9) 0.0233(9) 0.0360(10) 0.0090(8) 0.0038(8) 0.0070(8)
C11 0.0226(14) 0.0199(14) 0.0198(14) 0.0011(11) 0.0002(11) 0.0011(12)
C13 0.0227(14) 0.0184(14) 0.0229(14) 0.0008(11) -0.0003(11) 0.0043(12)
C34 0.0344(17) 0.0208(16) 0.0293(17) -0.0016(13) -0.0007(13) -0.0069(13)
C15 0.0181(13) 0.0206(14) 0.0237(14) -0.0022(12) 0.0011(11) 0.0002(12)
C32 0.0321(16) 0.0216(16) 0.0273(16) 0.0018(12) 0.0006(13) 0.0005(13)
C31 0.0240(15) 0.0211(15) 0.0240(16) 0.0009(11) 0.0000(12) -0.0012(12)
C16 0.0226(14) 0.0164(14) 0.0216(14) -0.0007(11) -0.0002(11) 0.0021(11)
C33 0.0355(17) 0.0214(16) 0.0288(16) 0.0023(13) 0.0018(13) -0.0065(14)
C35 0.0248(15) 0.0195(15) 0.0243(15) -0.0003(12) 0.0001(12) -0.0043(12)
C12 0.0187(13) 0.0216(15) 0.0221(14) -0.0011(11) 0.0026(11) 0.0006(11)
C14 0.0236(14) 0.0157(14) 0.0207(14) -0.0015(11) 0.0018(11) -0.0009(11)
F5 0.0254(9) 0.0344(11) 0.0296(10) -0.0019(8) -0.0070(7) 0.0111(8)
F7 0.0289(9) 0.0321(11) 0.0295(10) 0.0019(8) -0.0102(8) 0.0050(8)
F8 0.0270(9) 0.0242(10) 0.0333(10) -0.0040(8) -0.0034(8) 0.0075(8)
N2 0.0244(13) 0.0353(16) 0.0242(13) -0.0061(11) 0.0007(10) -0.0069(12)
C22 0.0205(14) 0.0158(14) 0.0275(15) 0.0009(12) 0.0008(11) 0.0015(11)
C2 0.0343(17) 0.0239(16) 0.0208(15) -0.0023(12) -0.0058(12) -0.0039(13)
C25 0.0235(14) 0.0193(15) 0.0276(15) -0.0008(12) 0.0033(12) 0.0008(12)
C21 0.0201(13) 0.0181(14) 0.0228(14) 0.0036(11) -0.0001(11) -0.0022(11)
C5 0.0328(16) 0.0244(16) 0.0263(16) 0.0040(12) 0.0031(13) -0.0109(13)
C26 0.0192(13) 0.0229(15) 0.0242(15) 0.0033(12) -0.0033(11) -0.0006(12)
C23 0.0212(14) 0.0219(15) 0.0250(15) 0.0035(12) -0.0046(11) -0.0006(12)
C24 0.0240(14) 0.0212(15) 0.0215(14) -0.0001(11) 0.0008(11) -0.0034(12)
C6 0.0401(18) 0.0167(15) 0.0283(16) 0.0086(12) -0.0040(13) -0.0086(13)
C7 0.045(2) 0.0184(16) 0.043(2) 0.0031(14) -0.0057(16) 0.0020(15)
C45 0.0290(16) 0.044(2) 0.0297(17) -0.0063(15) 0.0043(13) -0.0103(15)
C1 0.0366(17) 0.0232(16) 0.0231(15) -0.0048(12) 0.0028(13) -0.0018(14)
C3 0.0293(16) 0.0318(19) 0.0348(18) -0.0020(14) -0.0101(14) -0.0029(14)
F6 0.0301(9) 0.0278(10) 0.0322(10) -0.0071(8) -0.0022(8) 0.0084(8)
C44 0.039(2) 0.053(3) 0.0328(19) -0.0118(18) 0.0035(15) -0.0070(18)
C8 0.049(2) 0.0227(17) 0.038(2) -0.0069(14) 0.0008(17) 0.0032(15)
C4 0.0277(16) 0.037(2) 0.0392(19) 0.0003(15) -0.0021(14) -0.0130(15)
C41 0.0256(16) 0.044(2) 0.0343(18) -0.0079(16) -0.0023(13) -0.0068(15)
C43 0.043(2) 0.052(2) 0.0273(18) -0.0087(16) -0.0019(15) -0.0145(18)
C42 0.040(2) 0.052(3) 0.0337(19) -0.0100(17) -0.0009(15) -0.0161(18)
O50 0.0412(18) 0.065(2) 0.119(4) 0.029(2) -0.0013(19) -0.0110(17)
C51 0.039(2) 0.047(2) 0.048(2) 0.0044(19) 0.0031(17) 0.0073(18)
C52 0.037(2) 0.042(2) 0.048(2) 0.0102(18) 0.0019(17) -0.0002(17)
C50 0.0347(19) 0.044(2) 0.044(2) 0.0029(17) 0.0062(16) -0.0013(17)

loop_
_atom_type_symbol
_atom_type_description
_atom_type_scat_dispersion_real
_atom_type_scat_dispersion_imag
_atom_type_scat_source
C C 0.0033 0.0016 'International Tables Vol C Tables 4.2.6.8 and 6.1.1.4'
H H 0.0000 0.0000 'International Tables Vol C Tables 4.2.6.8 and 6.1.1.4'
N N 0.0061 0.0033 'International Tables Vol C Tables 4.2.6.8 and 6.1.1.4'
F F 0.0171 0.0103 'International Tables Vol C Tables 4.2.6.8 and 6.1.1.4'
Pt Pt -1.6080 8.4220 'International Tables Vol C Tables 4.2.6.8 and 6.1.1.4'
O O 0.0106 0.0060 'International Tables Vol C Tables 4.2.6.8 and 6.1.1.4'

loop_
_geom_angle_atom_site_label_1
_geom_angle_atom_site_label_2
_geom_angle_atom_site_label_3
_geom_angle
C21 Pt C11 87.61(12)
C21 Pt C2 158.45(12)
C11 Pt C2 91.27(12)
C21 Pt C6 92.08(12)
C11 Pt C6 161.82(13)
C2 Pt C6 95.53(12)
C21 Pt C5 94.35(12)
C11 Pt C5 162.36(12)
C2 Pt C5 80.49(12)
C6 Pt C5 35.77(13)
C21 Pt C1 165.79(12)
C11 Pt C1 95.57(12)
C2 Pt C1 35.61(12)
C6 Pt C1 80.59(13)
C5 Pt C1 86.82(13)
C14 N1 C31 115.1(2)
C14 N1 C35 119.1(3)
C31 N1 C35 112.0(2)
C12 C11 C16 113.9(3)
C12 C11 Pt 123.6(2)
C16 C11 Pt 122.5(2)
F2 C13 C12 118.2(3)
F2 C13 C14 118.8(3)
C12 C13 C14 123.0(3)
C33 C34 C35 111.1(3)
C33 C34 H34A 109.4
C35 C34 H34A 109.4
C33 C34 H34B 109.4
C35 C34 H34B 109.4
H34A C34 H34B 108.0
F3 C15 C16 117.3(3)
F3 C15 C14 120.6(3)
C16 C15 C14 122.2(3)
C31 C32 C33 109.7(3)
C31 C32 H32A 109.7
C33 C32 H32A 109.7
C31 C32 H32B 109.7
C33 C32 H32B 109.7
H32A C32 H32B 108.2
N1 C31 C32 110.0(3)
N1 C31 H31A 109.7
C32 C31 H31A 109.7
N1 C31 H31B 109.7
C32 C31 H31B 109.7
H31A C31 H31B 108.2
F4 C16 C11 119.6(3)
F4 C16 C15 116.8(3)
C11 C16 C15 123.6(3)
C34 C33 C32 110.1(3)
C34 C33 H33A 109.6
C32 C33 H33A 109.6
C34 C33 H33B 109.6
C32 C33 H33B 109.6
H33A C33 H33B 108.2
N1 C35 C34 108.9(3)
N1 C35 H35A 109.9
C34 C35 H35A 109.9
N1 C35 H35B 109.9
C34 C35 H35B 109.9
H35A C35 H35B 108.3
F1 C12 C13 116.8(3)
F1 C12 C11 119.7(3)
C13 C12 C11 123.5(3)
C15 C14 C13 113.8(3)
C15 C14 N1 127.3(3)
C13 C14 N1 118.9(3)
C24 N2 C41 120.0(3)
C24 N2 C45 117.6(3)
C41 N2 C45 114.1(3)
F8 C22 C23 117.2(3)
F8 C22 C21 119.8(3)
C23 C22 C21 123.1(3)
C1 C2 C3 127.9(3)
C1 C2 Pt 73.11(19)
C3 C2 Pt 105.4(2)
C1 C2 H6 113.8
C3 C2 H6 113.8
Pt C2 H6 113.8
F6 C25 C26 118.9(3)
F6 C25 C24 118.5(3)
C26 C25 C24 122.6(3)
C26 C21 C22 114.1(3)
C26 C21 Pt 121.4(2)
C22 C21 Pt 124.6(2)
C6 C5 C4 125.8(3)
C6 C5 Pt 71.74(18)
C4 C5 Pt 110.7(2)
C6 C5 H1 113.7
C4 C5 H1 113.7
Pt C5 H1 113.7
F5 C26 C25 116.8(3)
F5 C26 C21 119.6(3)
C25 C26 C21 123.6(3)
F7 C23 C22 117.8(3)
F7 C23 C24 119.4(3)
C22 C23 C24 122.8(3)
C23 C24 N2 126.4(3)
C23 C24 C25 113.9(3)
N2 C24 C25 119.6(3)
C5 C6 C7 126.5(3)
C5 C6 Pt 72.49(18)
C7 C6 Pt 106.6(2)
C5 C6 H2 114.1
C7 C6 H2 114.1
Pt C6 H2 114.1
C6 C7 C8 114.1(3)
C6 C7 H3A 108.7
C8 C7 H3A 108.7
C6 C7 H3B 108.7
C8 C7 H3B 108.7
H3A C7 H3B 107.6
N2 C45 C44 110.8(3)
N2 C45 H45A 109.5
C44 C45 H45A 109.5
N2 C45 H45B 109.5
C44 C45 H45B 109.5
H45A C45 H45B 108.1
C2 C1 C8 125.0(3)
C2 C1 Pt 71.29(18)
C8 C1 Pt 110.4(2)
C2 C1 H5 114.1
C8 C1 H5 114.1
Pt C1 H5 114.1
C2 C3 C4 114.7(3)
C2 C3 H7A 108.6
C4 C3 H7A 108.6
C2 C3 H7B 108.6
C4 C3 H7B 108.6
H7A C3 H7B 107.6
C45 C44 C43 110.9(3)
C45 C44 H44A 109.5
C43 C44 H44A 109.5
C45 C44 H44B 109.5
C43 C44 H44B 109.5
H44A C44 H44B 108.1
C1 C8 C7 113.7(3)
C1 C8 H4A 108.8
C7 C8 H4A 108.8
C1 C8 H4B 108.8
C7 C8 H4B 108.8
H4A C8 H4B 107.7
C5 C4 C3 112.5(3)
C5 C4 H8A 109.1
C3 C4 H8A 109.1
C5 C4 H8B 109.1
C3 C4 H8B 109.1
H8A C4 H8B 107.8
N2 C41 C42 110.4(3)
N2 C41 H41A 109.6
C42 C41 H41A 109.6
N2 C41 H41B 109.6
C42 C41 H41B 109.6
H41A C41 H41B 108.1
C42 C43 C44 110.4(3)
C42 C43 H43A 109.6
C44 C43 H43A 109.6
C42 C43 H43B 109.6
C44 C43 H43B 109.6
H43A C43 H43B 108.1
C41 C42 C43 110.9(3)
C41 C42 H42A 109.5
C43 C42 H42A 109.5
C41 C42 H42B 109.5
C43 C42 H42B 109.5
H42A C42 H42B 108.0
C50 C51 H51A 109.5
C50 C51 H51B 109.5
H51A C51 H51B 109.5
C50 C51 H51C 109.5
H51A C51 H51C 109.5
H51B C51 H51C 109.5
C50 C52 H52A 109.5
C50 C52 H52B 109.5
H52A C52 H52B 109.5
C50 C52 H52C 109.5
H52A C52 H52C 109.5
H52B C52 H52C 109.5
O50 C50 C51 121.5(4)
O50 C50 C52 120.9(4)
C51 C50 C52 117.6(4)

loop_
_geom_bond_atom_site_label_1
_geom_bond_atom_site_label_2
_geom_bond_distance
Pt C21 2.032(3)
Pt C11 2.038(3)
Pt C2 2.231(3)
Pt C6 2.232(3)
Pt C5 2.242(3)
Pt C1 2.254(3)
F4 C16 1.355(3)
F1 C12 1.366(3)
F3 C15 1.352(3)
N1 C14 1.404(4)
N1 C31 1.467(4)
N1 C35 1.469(4)
F2 C13 1.358(3)
C11 C12 1.380(4)
C11 C16 1.384(4)
C13 C12 1.370(4)
C13 C14 1.400(4)
C34 C33 1.525(5)
C34 C35 1.526(4)
C34 H34A 0.9900
C34 H34B 0.9900
C15 C16 1.385(4)
C15 C14 1.395(4)
C32 C31 1.521(4)
C32 C33 1.530(5)
C32 H32A 0.9900
C32 H32B 0.9900
C31 H31A 0.9900
C31 H31B 0.9900
C33 H33A 0.9900
C33 H33B 0.9900
C35 H35A 0.9900
C35 H35B 0.9900
F5 C26 1.358(3)
F7 C23 1.363(3)
F8 C22 1.351(4)
N2 C24 1.394(4)
N2 C41 1.454(4)
N2 C45 1.455(4)
C22 C23 1.375(4)
C22 C21 1.389(4)
C2 C1 1.371(5)
C2 C3 1.497(5)
C2 H6 1.0000
C25 F6 1.350(4)
C25 C26 1.370(4)
C25 C24 1.399(4)
C21 C26 1.380(4)
C5 C6 1.374(5)
C5 C4 1.520(5)
C5 H1 1.0000
C23 C24 1.393(4)
C6 C7 1.512(5)
C6 H2 1.0000
C7 C8 1.530(6)
C7 H3A 0.9900
C7 H3B 0.9900
C45 C44 1.509(5)
C45 H45A 0.9900
C45 H45B 0.9900
C1 C8 1.522(5)
C1 H5 1.0000
C3 C4 1.528(5)
C3 H7A 0.9900
C3 H7B 0.9900
C44 C43 1.530(5)
C44 H44A 0.9900
C44 H44B 0.9900
C8 H4A 0.9900
C8 H4B 0.9900
C4 H8A 0.9900
C4 H8B 0.9900
C41 C42 1.510(5)
C41 H41A 0.9900
C41 H41B 0.9900
C43 C42 1.514(5)
C43 H43A 0.9900
C43 H43B 0.9900
C42 H42A 0.9900
C42 H42B 0.9900
O50 C50 1.213(5)
C51 C50 1.495(6)
C51 H51A 0.9800
C51 H51B 0.9800
C51 H51C 0.9800
C52 C50 1.502(6)
C52 H52A 0.9800
C52 H52B 0.9800
C52 H52C 0.9800
